data_4029286
loop_
_publ_author_name
'Fa, Shi-Xin'
'Wang, Li-Xia'
'Wang, De-Xian'
'Zhao, Liang'
'Wang, Mei-Xiang'

_publ_section_title
;
 Synthesis, Structure, and Fullerene-Complexing Property of
 Azacalix[6]aromatics.
;
_journal_issue 8
_journal_name_full 'The Journal of organic chemistry'
_journal_page_first 3559
_journal_page_last 3571
_journal_paper_doi 10.1021/jo5003714
_journal_volume 79
_journal_year 2014
_chemical_formula_moiety '2(C1 Cl4), C54 H42 N18, 0.5(C6 H6)'
_chemical_formula_sum 'C59 H45 Cl8 N18'
_chemical_formula_weight 1289.72
_chemical_name_systematic
;
 ?
;
_space_group_crystal_system trigonal
_space_group_IT_number 167
_space_group_name_Hall '-R 3 2"c'
_symmetry_space_group_name_Hall '-R 3 2"c'
_symmetry_space_group_name_H-M 'R -3 c :H'
_atom_sites_solution_hydrogens geom
_audit_creation_date 2014-02-21
_audit_creation_method
;
Olex2 1.2
(compiled 2013.12.10 svn.r2850 for OlexSys, GUI svn.r4736)
;
_cell_angle_alpha 90
_cell_angle_beta 90
_cell_angle_gamma 120
_cell_formula_units_Z 12
_cell_length_a 15.098(3)
_cell_length_b 15.098(3)
_cell_length_c 94.97(2)
_cell_measurement_reflns_used 5288
_cell_measurement_temperature 173.1500
_cell_measurement_theta_max 27.4778
_cell_measurement_theta_min 1.6154
_cell_volume 18748(7)
_computing_cell_refinement 'CrystalClear (Rigaku Inc., 2007)'
_computing_data_collection 'CrystalClear (Rigaku Inc., 2007)'
_computing_data_reduction 'CrystalClear (Rigaku Inc., 2007)'
_computing_molecular_graphics 'Olex2 (Dolomanov et al., 2009)'
_computing_publication_material 'Olex2 (Dolomanov et al., 2009)'
_computing_structure_refinement 'XL (Sheldrick, 2008)'
_computing_structure_solution
;
'XS (Sheldrick, 2008)' 
;
_diffrn_ambient_temperature 173.1500
_diffrn_detector_area_resol_mean 28.5714
_diffrn_measured_fraction_theta_full 0.995
_diffrn_measured_fraction_theta_max 0.995
_diffrn_measurement_device
;
Saturn724+ (2x2 bin mode)
;
_diffrn_measurement_device_details
;
AFC10: Fixed Chi 2 circle
;
_diffrn_measurement_device_type 'MM007-HF CCD(Saturn 724+)'
_diffrn_measurement_method '\w scans at fixed \c = 45\%'
_diffrn_orient_matrix_type d*Trek
_diffrn_orient_matrix_UB_11 0.0275
_diffrn_orient_matrix_UB_12 0.0569
_diffrn_orient_matrix_UB_13 0.0431
_diffrn_orient_matrix_UB_21 0.0592
_diffrn_orient_matrix_UB_22 0.0415
_diffrn_orient_matrix_UB_23 -0.0248
_diffrn_orient_matrix_UB_31 -0.0067
_diffrn_orient_matrix_UB_32 0.0067
_diffrn_orient_matrix_UB_33 -0.0046
_diffrn_radiation_detector CCD
_diffrn_radiation_monochromator Confocal
_diffrn_radiation_type MoK\a
_diffrn_radiation_wavelength 0.71073
_diffrn_reflns_av_R_equivalents 0.0987
_diffrn_reflns_av_unetI/netI 0.0576
_diffrn_reflns_Laue_measured_fraction_full 0.995
_diffrn_reflns_Laue_measured_fraction_max 0.995
_diffrn_reflns_limit_h_max 19
_diffrn_reflns_limit_h_min -11
_diffrn_reflns_limit_k_max 14
_diffrn_reflns_limit_k_min -15
_diffrn_reflns_limit_l_max 123
_diffrn_reflns_limit_l_min -82
_diffrn_reflns_number 27588
_diffrn_reflns_point_group_measured_fraction_full 0.995
_diffrn_reflns_point_group_measured_fraction_max 0.995
_diffrn_reflns_theta_full 26.000
_diffrn_reflns_theta_max 27.477
_diffrn_reflns_theta_min 1.615
_diffrn_source 'Rotating Anode'
_diffrn_source_current 24.0000
_diffrn_source_power 1.2000
_diffrn_source_voltage 50.0000
_exptl_absorpt_coefficient_mu 0.415
_exptl_absorpt_correction_T_max 1.0000
_exptl_absorpt_correction_T_min 0.6206
_exptl_absorpt_correction_type multi-scan
_exptl_absorpt_process_details 'CrystalClear (Rigaku Inc., 2007)'
_exptl_crystal_colour Colorless
_exptl_crystal_density_diffrn 1.371
_exptl_crystal_description plate
_exptl_crystal_F_000 7932
_exptl_crystal_size_max 0.14
_exptl_crystal_size_mid 0.12
_exptl_crystal_size_min 0.06
_refine_diff_density_max 0.840
_refine_diff_density_min -1.291
_refine_diff_density_rms 0.123
_refine_ls_extinction_method none
_refine_ls_goodness_of_fit_ref 1.177
_refine_ls_hydrogen_treatment mixed
_refine_ls_matrix_type full
_refine_ls_number_parameters 257
_refine_ls_number_reflns 4771
_refine_ls_number_restraints 0
_refine_ls_restrained_S_all 1.177
_refine_ls_R_factor_all 0.1313
_refine_ls_R_factor_gt 0.1234
_refine_ls_shift/su_max 0.003
_refine_ls_shift/su_mean 0.000
_refine_ls_structure_factor_coef Fsqd
_refine_ls_weighting_details 'w=1/[\s^2^(Fo^2^)+(0.1341P)^2^+207.8506P] where P=(Fo^2^+2Fc^2^)/3'
_refine_ls_weighting_scheme calc
_refine_ls_wR_factor_gt 0.3122
_refine_ls_wR_factor_ref 0.3188
_reflns_Friedel_coverage 0.000
_reflns_number_gt 4516
_reflns_number_total 4771
_reflns_threshold_expression 'I > 2\s(I)'
_cod_data_source_file jo5003714_si_013.cif
_cod_data_source_block mx2867_sq
_cod_depositor_comments
;
 Adding full bibliography for
 ./tmp-cod-update-bibliographies-12971/cifs/4029286.cif.

2020-12-03
Z value and formula fixed to values more according to usual
chemical conventions.                 miguel
;
_cod_original_formula_sum 'C118 H90 Cl16 N36'
_cod_original_formula_weight 2579.45
_cod_original_formula_moiety '4(C1 Cl4), 2(C54 H42 N18), C6 H6'
_cod_original_formula_units_Z 6
_cod_original_cell_volume 18748(9)
_cod_database_code 4029286

loop_
_symmetry_equiv_pos_as_xyz
'x, y, z'
'-y, x-y, z'
'-x+y, -x, z'
'y, x, -z+1/2'
'x-y, -y, -z+1/2'
'-x, -x+y, -z+1/2'
'x+2/3, y+1/3, z+1/3'
'-y+2/3, x-y+1/3, z+1/3'
'-x+y+2/3, -x+1/3, z+1/3'
'y+2/3, x+1/3, -z+5/6'
'x-y+2/3, -y+1/3, -z+5/6'
'-x+2/3, -x+y+1/3, -z+5/6'
'x+1/3, y+2/3, z+2/3'
'-y+1/3, x-y+2/3, z+2/3'
'-x+y+1/3, -x+2/3, z+2/3'
'y+1/3, x+2/3, -z+7/6'
'x-y+1/3, -y+2/3, -z+7/6'
'-x+1/3, -x+y+2/3, -z+7/6'
'-x, -y, -z'
'y, -x+y, -z'
'x-y, x, -z'
'-y, -x, z-1/2'
'-x+y, y, z-1/2'
'x, x-y, z-1/2'
'-x+2/3, -y+1/3, -z+1/3'
'y+2/3, -x+y+1/3, -z+1/3'
'x-y+2/3, x+1/3, -z+1/3'
'-y+2/3, -x+1/3, z-1/6'
'-x+y+2/3, y+1/3, z-1/6'
'x+2/3, x-y+1/3, z-1/6'
'-x+1/3, -y+2/3, -z+2/3'
'y+1/3, -x+y+2/3, -z+2/3'
'x-y+1/3, x+2/3, -z+2/3'
'-y+1/3, -x+2/3, z+1/6'
'-x+y+1/3, y+2/3, z+1/6'
'x+1/3, x-y+2/3, z+1/6'

loop_
_atom_site_label
_atom_site_type_symbol
_atom_site_fract_x
_atom_site_fract_y
_atom_site_fract_z
_atom_site_U_iso_or_equiv
_atom_site_adp_type
_atom_site_occupancy
_atom_site_site_symmetry_order
_atom_site_calc_flag
_atom_site_refinement_flags_posn
_atom_site_refinement_flags_adp
_atom_site_refinement_flags_occupancy
Cl3 Cl 0.6131(3) 0.4064(3) 0.51605(4) 0.1330(13) Uani 1 1 d . . .
Cl4 Cl 0.6667 0.3333 0.53932(7) 0.1137(17) Uani 1 3 d S T P
C20 C 0.6667 0.3333 0.52098(18) 0.077(4) Uani 1 3 d S T P
Cl1 Cl 0.44564(10) 0.67070(11) 0.53058(2) 0.0427(4) Uani 1 1 d . . .
Cl2 Cl 0.3333 0.6667 0.55521(3) 0.0425(6) Uani 1 3 d S T P
C19 C 0.3333 0.6667 0.53644(10) 0.0325(17) Uani 1 3 d S T P
N1 N 0.2037(3) 0.0742(3) 0.44773(4) 0.0230(8) Uani 1 1 d . . .
N2 N 0.2249(3) 0.2430(3) 0.44723(4) 0.0219(7) Uani 1 1 d . . .
N3 N 0.3786(3) 0.3857(3) 0.44135(4) 0.0243(8) Uani 1 1 d . . .
N4 N 0.5466(3) 0.5195(3) 0.44112(4) 0.0210(7) Uani 1 1 d . . .
N5 N 0.7084(3) 0.6627(3) 0.44237(4) 0.0211(7) Uani 1 1 d . . .
N6 N 0.6394(5) 0.6698(6) 0.52182(5) 0.0606(16) Uani 1 1 d . . .
C1 C 0.3234(3) 0.2820(3) 0.44317(4) 0.0205(8) Uani 1 1 d . . .
C2 C 0.1734(3) 0.1429(3) 0.44935(5) 0.0256(9) Uani 1 1 d . . .
H2 H 0.1063 0.1166 0.4524 0.031 Uiso 1 1 calc R . .
C3 C 0.3030(3) 0.1144(3) 0.44357(4) 0.0197(8) Uani 1 1 d . . .
C4 C 0.3653(3) 0.2187(3) 0.44133(4) 0.0206(8) Uani 1 1 d . . .
H4 H 0.4333 0.2457 0.4387 0.025 Uiso 1 1 calc R . .
C5 C 0.3446(4) 0.4507(4) 0.44824(7) 0.0408(13) Uani 1 1 d . . .
H5A H 0.2761 0.4301 0.4453 0.061 Uiso 1 1 calc GR . .
H5B H 0.3893 0.5207 0.4457 0.061 Uiso 1 1 calc GR . .
H5C H 0.3461 0.4436 0.4583 0.061 Uiso 1 1 calc GR . .
C6 C 0.4759(3) 0.4348(3) 0.43479(4) 0.0212(8) Uani 1 1 d . . .
C7 C 0.4938(3) 0.3982(3) 0.42229(5) 0.0250(9) Uani 1 1 d . . .
H7 H 0.4427 0.3394 0.4180 0.030 Uiso 1 1 calc R . .
C8 C 0.5904(3) 0.4526(3) 0.41647(4) 0.0247(9) Uani 1 1 d . . .
H8 H 0.6049 0.4303 0.4081 0.030 Uiso 1 1 calc R . .
C9 C 0.6653(3) 0.5397(3) 0.42296(4) 0.0229(9) Uani 1 1 d . . .
H9 H 0.7308 0.5762 0.4192 0.028 Uiso 1 1 calc R . .
C10 C 0.6397(3) 0.5711(3) 0.43532(4) 0.0203(8) Uani 1 1 d . . .
C11 C 0.6663(3) 0.7198(3) 0.44982(5) 0.0242(9) Uani 1 1 d . . .
H11A H 0.5973 0.6961 0.4465 0.029 Uiso 1 1 calc R . .
H11B H 0.7074 0.7918 0.4475 0.029 Uiso 1 1 calc R . .
C12 C 0.6639(3) 0.7078(3) 0.46566(5) 0.0251(9) Uani 1 1 d . . .
C13 C 0.6789(5) 0.7894(4) 0.47412(5) 0.0378(12) Uani 1 1 d . . .
H13 H 0.6939 0.8512 0.4700 0.045 Uiso 1 1 calc R . .
C14 C 0.6718(5) 0.7794(5) 0.48841(6) 0.0468(14) Uani 1 1 d . . .
H14 H 0.6793 0.8335 0.4940 0.056 Uiso 1 1 calc R . .
C15 C 0.6531(4) 0.6879(4) 0.49476(5) 0.0346(11) Uani 1 1 d . . .
C16 C 0.6401(5) 0.6073(4) 0.48645(6) 0.0420(13) Uani 1 1 d . . .
H16 H 0.6273 0.5462 0.4906 0.050 Uiso 1 1 calc R . .
C17 C 0.6460(5) 0.6180(4) 0.47195(5) 0.0371(12) Uani 1 1 d . . .
H17 H 0.6378 0.5638 0.4664 0.044 Uiso 1 1 calc R . .
C18 C 0.6454(5) 0.6776(5) 0.50993(6) 0.0445(14) Uani 1 1 d . . .
C22 C 0.6109(19) 0.384(2) 0.5831(2) 0.24(2) Uani 1 1 d . . .
H22 H 0.5754 0.4194 0.5823 0.293 Uiso 1 1 calc R . .

loop_
_atom_site_aniso_label
_atom_site_aniso_U_11
_atom_site_aniso_U_22
_atom_site_aniso_U_33
_atom_site_aniso_U_23
_atom_site_aniso_U_13
_atom_site_aniso_U_12
Cl3 0.150(3) 0.136(3) 0.151(3) 0.016(2) -0.021(3) 0.100(3)
Cl4 0.114(2) 0.114(2) 0.114(4) 0.000 0.000 0.0569(12)
C20 0.074(6) 0.074(6) 0.082(10) 0.000 0.000 0.037(3)
Cl1 0.0309(7) 0.0433(8) 0.0565(8) -0.0024(6) 0.0050(5) 0.0206(6)
Cl2 0.0426(8) 0.0426(8) 0.0424(12) 0.000 0.000 0.0213(4)
C19 0.029(2) 0.029(2) 0.039(4) 0.000 0.000 0.0146(12)
N1 0.0157(16) 0.0216(17) 0.0297(18) 0.0005(14) 0.0036(13) 0.0078(14)
N2 0.0163(16) 0.0253(18) 0.0232(17) -0.0017(14) -0.0012(13) 0.0096(14)
N3 0.0185(17) 0.0203(17) 0.035(2) -0.0012(15) 0.0026(14) 0.0106(14)
N4 0.0192(16) 0.0173(16) 0.0264(17) 0.0021(13) 0.0010(13) 0.0092(14)
N5 0.0201(17) 0.0168(16) 0.0247(17) -0.0026(13) 0.0003(13) 0.0080(14)
N6 0.070(4) 0.104(5) 0.032(3) 0.006(3) 0.002(2) 0.061(4)
C1 0.0182(19) 0.0211(19) 0.0206(18) -0.0016(15) -0.0023(15) 0.0086(16)
C2 0.0154(18) 0.029(2) 0.032(2) 0.0013(18) 0.0027(16) 0.0108(17)
C3 0.0154(18) 0.024(2) 0.0174(18) -0.0017(15) -0.0004(14) 0.0084(16)
C4 0.0133(17) 0.024(2) 0.0219(19) -0.0003(15) 0.0019(14) 0.0076(16)
C5 0.035(3) 0.026(2) 0.064(4) -0.002(2) 0.015(2) 0.016(2)
C6 0.0187(19) 0.0196(19) 0.026(2) 0.0010(15) -0.0020(15) 0.0100(16)
C7 0.023(2) 0.0190(19) 0.026(2) -0.0028(16) -0.0021(16) 0.0052(16)
C8 0.027(2) 0.025(2) 0.0192(18) 0.0011(16) 0.0031(16) 0.0102(18)
C9 0.0205(19) 0.0204(19) 0.023(2) 0.0052(15) 0.0040(16) 0.0068(16)
C10 0.0197(19) 0.0159(18) 0.0253(19) 0.0019(15) -0.0024(15) 0.0089(15)
C11 0.028(2) 0.023(2) 0.026(2) -0.0010(16) 0.0001(17) 0.0167(18)
C12 0.027(2) 0.021(2) 0.028(2) -0.0015(17) 0.0005(17) 0.0133(18)
C13 0.059(3) 0.030(2) 0.031(2) 0.000(2) 0.005(2) 0.027(2)
C14 0.074(4) 0.046(3) 0.033(3) -0.009(2) -0.002(3) 0.039(3)
C15 0.038(3) 0.049(3) 0.022(2) -0.001(2) 0.0017(19) 0.025(2)
C16 0.058(4) 0.038(3) 0.036(3) 0.006(2) -0.002(2) 0.029(3)
C17 0.059(3) 0.030(2) 0.028(2) -0.0021(19) -0.001(2) 0.026(2)
C18 0.048(3) 0.068(4) 0.031(3) 0.006(3) 0.001(2) 0.039(3)
C22 0.37(5) 0.41(6) 0.056(5) 0.08(3) 0.05(3) 0.27(5)

loop_
_atom_type_symbol
_atom_type_description
_atom_type_scat_dispersion_real
_atom_type_scat_dispersion_imag
_atom_type_scat_source
C C 0.0033 0.0016 'International Tables Vol C Tables 4.2.6.8 and 6.1.1.4'
H H 0.0000 0.0000 'International Tables Vol C Tables 4.2.6.8 and 6.1.1.4'
Cl Cl 0.1484 0.1585 'International Tables Vol C Tables 4.2.6.8 and 6.1.1.4'
N N 0.0061 0.0033 'International Tables Vol C Tables 4.2.6.8 and 6.1.1.4'

loop_
_geom_angle_atom_site_label_1
_geom_angle_atom_site_label_2
_geom_angle_atom_site_label_3
_geom_angle
_geom_angle_site_symmetry_1
_geom_angle_site_symmetry_3
Cl3 C20 Cl3 112.9(5) 2_655 .
Cl3 C20 Cl3 112.9(5) 3_665 .
Cl3 C20 Cl3 112.9(5) 3_665 2_655
Cl3 C20 Cl4 105.7(6) . .
Cl3 C20 Cl4 105.7(6) 2_655 .
Cl3 C20 Cl4 105.7(6) 3_665 .
Cl1 C19 Cl1 110.5(3) 3_565 .
Cl1 C19 Cl1 110.5(3) 2_665 .
Cl1 C19 Cl1 110.5(3) 2_665 3_565
Cl1 C19 Cl2 108.5(3) . .
Cl1 C19 Cl2 108.5(3) 3_565 .
Cl1 C19 Cl2 108.5(3) 2_665 .
C2 N1 C3 114.6(4) . .
C2 N2 C1 115.5(4) . .
C1 N3 C5 119.4(4) . .
C1 N3 C6 122.2(3) . .
C6 N3 C5 117.6(4) . .
C6 N4 C10 118.5(4) . .
C3 N5 C10 122.9(3) 3_665 .
C3 N5 C11 118.4(3) 3_665 .
C10 N5 C11 118.5(3) . .
N2 C1 N3 116.2(4) . .
N2 C1 C4 120.8(4) . .
N3 C1 C4 122.9(4) . .
N2 C2 N1 129.3(4) . .
N1 C3 N5 115.6(4) . 2_655
N1 C3 C4 121.2(4) . .
N5 C3 C4 123.1(4) 2_655 .
C3 C4 C1 118.4(4) . .
N4 C6 N3 115.3(4) . .
N4 C6 C7 123.0(4) . .
C7 C6 N3 121.6(4) . .
C8 C7 C6 117.5(4) . .
C9 C8 C7 120.5(4) . .
C8 C9 C10 117.9(4) . .
N4 C10 N5 114.6(4) . .
N4 C10 C9 122.6(4) . .
C9 C10 N5 122.7(4) . .
N5 C11 C12 113.4(3) . .
C13 C12 C11 119.0(4) . .
C17 C12 C11 122.0(4) . .
C17 C12 C13 119.0(4) . .
C14 C13 C12 120.5(5) . .
C13 C14 C15 120.2(5) . .
C14 C15 C18 120.0(5) . .
C16 C15 C14 119.5(5) . .
C16 C15 C18 120.5(5) . .
C15 C16 C17 119.7(5) . .
C12 C17 C16 121.0(5) . .
N6 C18 C15 179.8(7) . .
C22 C22 C22 119.9(3) 17 18_655

loop_
_geom_bond_atom_site_label_1
_geom_bond_atom_site_label_2
_geom_bond_distance
_geom_bond_site_symmetry_2
Cl3 C20 1.727(6) .
Cl4 C20 1.742(18) .
C20 Cl3 1.727(6) 2_655
C20 Cl3 1.727(6) 3_665
Cl1 C19 1.756(3) .
Cl2 C19 1.783(9) .
C19 Cl1 1.756(3) 2_665
C19 Cl1 1.756(3) 3_565
N1 C2 1.336(6) .
N1 C3 1.365(5) .
N2 C1 1.353(5) .
N2 C2 1.324(6) .
N3 C1 1.368(5) .
N3 C5 1.469(6) .
N3 C6 1.416(5) .
N4 C6 1.331(5) .
N4 C10 1.340(5) .
N5 C3 1.376(5) 3_665
N5 C10 1.416(5) .
N5 C11 1.480(5) .
N6 C18 1.134(7) .
C1 C4 1.396(6) .
C3 N5 1.376(5) 2_655
C3 C4 1.388(6) .
C6 C7 1.391(6) .
C7 C8 1.381(6) .
C8 C9 1.378(6) .
C9 C10 1.391(6) .
C11 C12 1.513(6) .
C12 C13 1.391(6) .
C12 C17 1.379(7) .
C13 C14 1.363(8) .
C14 C15 1.401(8) .
C15 C16 1.379(8) .
C15 C18 1.447(7) .
C16 C17 1.384(7) .
C22 C22 1.32(6) 17
C22 C22 1.46(5) 18_655

loop_
_geom_torsion_atom_site_label_1
_geom_torsion_atom_site_label_2
_geom_torsion_atom_site_label_3
_geom_torsion_atom_site_label_4
_geom_torsion
_geom_torsion_site_symmetry_1
_geom_torsion_site_symmetry_4
N1 C3 C4 C1 -1.3(6) . .
N2 C1 C4 C3 0.9(6) . .
N3 C1 C4 C3 179.4(4) . .
N3 C6 C7 C8 178.4(4) . .
N4 C6 C7 C8 1.0(7) . .
N5 C3 C4 C1 -178.4(4) 2_655 .
N5 C11 C12 C13 146.7(5) . .
N5 C11 C12 C17 -34.1(6) . .
C1 N2 C2 N1 -1.8(7) . .
C1 N3 C6 N4 -136.1(4) . .
C1 N3 C6 C7 46.3(6) . .
C2 N1 C3 N5 177.5(4) . 2_655
C2 N1 C3 C4 0.2(6) . .
C2 N2 C1 N3 -178.1(4) . .
C2 N2 C1 C4 0.4(6) . .
C3 N1 C2 N2 1.5(7) . .
C3 N5 C10 N4 144.3(4) 3_665 .
C3 N5 C10 C9 -38.8(6) 3_665 .
C3 N5 C11 C12 -70.5(5) 3_665 .
C5 N3 C1 N2 21.1(6) . .
C5 N3 C1 C4 -157.4(5) . .
C5 N3 C6 N4 34.3(6) . .
C5 N3 C6 C7 -143.2(5) . .
C6 N3 C1 N2 -168.6(4) . .
C6 N3 C1 C4 12.9(6) . .
C6 N4 C10 N5 177.1(4) . .
C6 N4 C10 C9 0.1(6) . .
C6 C7 C8 C9 0.0(7) . .
C7 C8 C9 C10 -0.9(7) . .
C8 C9 C10 N4 0.9(6) . .
C8 C9 C10 N5 -175.8(4) . .
C10 N4 C6 N3 -178.6(4) . .
C10 N4 C6 C7 -1.1(6) . .
C10 N5 C11 C12 104.5(4) . .
C11 N5 C10 N4 -30.5(5) . .
C11 N5 C10 C9 146.4(4) . .
C11 C12 C13 C14 176.4(5) . .
C11 C12 C17 C16 -177.4(5) . .
C12 C13 C14 C15 2.5(10) . .
C13 C12 C17 C16 1.8(9) . .
C13 C14 C15 C16 -1.3(10) . .
C13 C14 C15 C18 -179.9(6) . .
C14 C15 C16 C17 0.3(9) . .
C15 C16 C17 C12 -0.6(9) . .
C17 C12 C13 C14 -2.7(9) . .
C18 C15 C16 C17 178.9(5) . .

_shelxl_version_number 2013-4
_shelx_space_group_comment
;
The symmetry employed for this shelxl refinement is uniquely defined
by the following loop, which should always be used as a source of
symmetry information in preference to the above space-group names.
They are only intended as comments.
;
_diffrn_number_total 9536
_olex2_refinement_description
;
1. Fixed Uiso
 At 1.2 times of:
  All C(H) groups, All C(H,H) groups
 At 1.5 times of:
  All C(H,H,H) groups
2.a Secondary CH2 refined with riding coordinates:
 C11(H11A,H11B)
2.b Aromatic/amide H refined with riding coordinates:
 C2(H2), C4(H4), C7(H7), C8(H8), C9(H9), C13(H13), C14(H14), C16(H16),
 C17(H17), C22(H22)
2.c Idealised Me refined as rotating group:
 C5(H5A,H5B,H5C)
;
